data_4081693
loop_
_publ_author_name
'Bowring, Miriam A.'
'Bergman, Robert G.'
'Tilley, T. Don'

_publ_section_title
;
 Isolation of a Dicationic Platinum Complex with Two Accessible
 Coordination Sites
;
_journal_issue 19
_journal_name_full Organometallics
_journal_page_first 5266
_journal_paper_doi 10.1021/om4008357
_journal_volume 32
_journal_year 2013
_chemical_formula_sum 'C32 H24 F22 N6 O8 Pt S4'
_chemical_formula_weight 1361.90
_chemical_name_common MAB.III.112
_chemical_name_systematic
;
 ?
;
_space_group_IT_number 2
_symmetry_cell_setting triclinic
_symmetry_space_group_name_Hall '-P 1'
_symmetry_space_group_name_H-M 'P -1'
_atom_sites_solution_hydrogens geom
_atom_sites_solution_primary direct
_atom_sites_solution_secondary difmap
_audit_creation_method SHELXL-97
_cell_angle_alpha 90.571(9)
_cell_angle_beta 109.052(8)
_cell_angle_gamma 103.315(8)
_cell_formula_units_Z 2
_cell_length_a 11.3438(16)
_cell_length_b 13.8230(19)
_cell_length_c 17.075(2)
_cell_measurement_reflns_used 5034
_cell_measurement_temperature 100(2)
_cell_measurement_theta_max 25.35
_cell_measurement_theta_min 2.53
_cell_volume 2452.2(6)
_computing_cell_refinement 'Bruker SAINT'
_computing_data_collection 'Bruker APEX2'
_computing_data_reduction 'Bruker SAINT'
_computing_molecular_graphics ORTEP-32
_computing_publication_material WinGX
_computing_structure_refinement SHELXL-97
_computing_structure_solution SIR-2011
_diffrn_ambient_temperature 100(2)
_diffrn_detector_area_resol_mean 8.366
_diffrn_measured_fraction_theta_full 0.998
_diffrn_measured_fraction_theta_max 0.995
_diffrn_measurement_device_type 'Bruker APEX-II CCD'
_diffrn_measurement_method 'phi and omega scans'
_diffrn_radiation_monochromator 'QUAZAR multilayer mirrors'
_diffrn_radiation_source 'microfocus sealed tube'
_diffrn_radiation_type MoK\a
_diffrn_radiation_wavelength 0.71073
_diffrn_reflns_av_R_equivalents 0.0000
_diffrn_reflns_av_sigmaI/netI 0.0526
_diffrn_reflns_limit_h_max 12
_diffrn_reflns_limit_h_min -13
_diffrn_reflns_limit_k_max 16
_diffrn_reflns_limit_k_min -16
_diffrn_reflns_limit_l_max 20
_diffrn_reflns_limit_l_min 0
_diffrn_reflns_number 8990
_diffrn_reflns_theta_full 25.00
_diffrn_reflns_theta_max 25.39
_diffrn_reflns_theta_min 1.27
_exptl_absorpt_coefficient_mu 3.166
_exptl_absorpt_correction_T_max 0.8577
_exptl_absorpt_correction_T_min 0.6836
_exptl_absorpt_correction_type multi-scan
_exptl_absorpt_process_details SADABS
_exptl_crystal_colour colorless
_exptl_crystal_density_diffrn 1.845
_exptl_crystal_density_method 'not measured'
_exptl_crystal_description block
_exptl_crystal_F_000 1324
_exptl_crystal_size_max 0.13
_exptl_crystal_size_mid 0.05
_exptl_crystal_size_min 0.05
_platon_squeeze_details
;
;
_refine_diff_density_max 2.074
_refine_diff_density_min -2.476
_refine_diff_density_rms 0.226
_refine_ls_extinction_method none
_refine_ls_goodness_of_fit_ref 1.077
_refine_ls_hydrogen_treatment constr
_refine_ls_matrix_type full
_refine_ls_number_parameters 664
_refine_ls_number_reflns 8990
_refine_ls_number_restraints 12
_refine_ls_restrained_S_all 1.077
_refine_ls_R_factor_all 0.0709
_refine_ls_R_factor_gt 0.0574
_refine_ls_shift/su_max 0.001
_refine_ls_shift/su_mean 0.000
_refine_ls_structure_factor_coef Fsqd
_refine_ls_weighting_details 'calc w=1/[\s^2^(Fo^2^)+(0.0198P)^2^+58.8803P] where P=(Fo^2^+2Fc^2^)/3'
_refine_ls_weighting_scheme calc
_refine_ls_wR_factor_gt 0.1293
_refine_ls_wR_factor_ref 0.1348
_reflns_number_gt 7679
_reflns_number_total 8990
_reflns_threshold_expression >2sigma(I)
_cod_data_source_file om4008357_si_002.cif
_cod_data_source_block shelxl
_cod_depositor_comments
;
The following automatic conversions were performed:

'_symmetry_cell_setting' value 'Triclinic' changed to 'triclinic'
according to /home/saulius/struct/CIF-dictionaries/cif_core.dic
dictionary named 'cif_core.dic' version 2.4.2 from 2011-04-26.

Automatic conversion script
Id: cif_fix_values 1891 2012-01-12 08:04:46Z andrius 
;
_cod_original_cell_volume 2452.1(6)
_cod_original_sg_symbol_H-M P-1
_cod_database_code 4081693

loop_
_symmetry_equiv_pos_as_xyz
'x, y, z'
'-x, -y, -z'

loop_
_atom_site_label
_atom_site_type_symbol
_atom_site_fract_x
_atom_site_fract_y
_atom_site_fract_z
_atom_site_U_iso_or_equiv
_atom_site_adp_type
_atom_site_occupancy
_atom_site_symmetry_multiplicity
_atom_site_calc_flag
_atom_site_refinement_flags
C1 C 0.7967(9) 0.3291(6) 0.1321(6) 0.021(2) Uani 1 1 d .
H1 H 0.7629 0.2853 0.0825 0.025 Uiso 1 1 calc R
C2 C 0.8268(9) 0.2895(6) 0.2086(5) 0.021(2) Uani 1 1 d .
H2 H 0.8143 0.2193 0.2105 0.025 Uiso 1 1 calc R
C3 C 0.8751(9) 0.3516(7) 0.2826(6) 0.0198(19) Uani 1 1 d .
C4 C 0.8966(9) 0.4540(6) 0.2750(5) 0.021(2) Uani 1 1 d .
H4 H 0.9339 0.4995 0.3237 0.025 Uiso 1 1 calc R
C5 C 0.8643(8) 0.4904(6) 0.1971(5) 0.0173(19) Uani 1 1 d .
C6 C 0.8775(9) 0.5969(6) 0.1837(5) 0.0173(18) Uani 1 1 d .
C7 C 0.9311(9) 0.6737(6) 0.2458(5) 0.0162(18) Uani 1 1 d .
H7 H 0.9663 0.6590 0.3016 0.019 Uiso 1 1 calc R
C8 C 0.9354(9) 0.7728(6) 0.2294(5) 0.0171(19) Uani 1 1 d .
C9 C 0.8816(10) 0.7890(7) 0.1460(6) 0.025(2) Uani 1 1 d .
H9 H 0.8796 0.8548 0.1311 0.031 Uiso 1 1 calc R
C10 C 0.8313(9) 0.7095(7) 0.0847(5) 0.023(2) Uani 1 1 d .
H10 H 0.7968 0.7226 0.0283 0.027 Uiso 1 1 calc R
C11 C 0.9927(9) 0.8592(6) 0.2970(5) 0.021(2) Uani 1 1 d .
C12 C 0.8837(10) 0.9096(7) 0.2977(6) 0.028(2) Uani 1 1 d .
H12A H 0.8483 0.9336 0.2432 0.042 Uiso 1 1 calc R
H12B H 0.9187 0.9660 0.3407 0.042 Uiso 1 1 calc R
H12C H 0.8153 0.8609 0.3096 0.042 Uiso 1 1 calc R
C13 C 1.0451(11) 0.8239(7) 0.3831(6) 0.034(3) Uani 1 1 d .
H13A H 0.9755 0.7767 0.3950 0.051 Uiso 1 1 calc R
H13B H 1.0799 0.8814 0.4251 0.051 Uiso 1 1 calc R
H13C H 1.1135 0.7910 0.3846 0.051 Uiso 1 1 calc R
C14 C 1.0990(11) 0.9359(8) 0.2791(6) 0.034(3) Uani 1 1 d .
H14A H 1.1706 0.9060 0.2824 0.051 Uiso 1 1 calc R
H14B H 1.1294 0.9940 0.3203 0.051 Uiso 1 1 calc R
H14C H 1.0652 0.9570 0.2232 0.051 Uiso 1 1 calc R
C15 C 0.9001(10) 0.3064(6) 0.3663(5) 0.021(2) Uani 1 1 d .
C16 C 0.7731(12) 0.2406(9) 0.3676(7) 0.045(3) Uani 1 1 d .
H16A H 0.7408 0.1868 0.3225 0.068 Uiso 1 1 calc R
H16B H 0.7102 0.2808 0.3601 0.068 Uiso 1 1 calc R
H16C H 0.7867 0.2118 0.4211 0.068 Uiso 1 1 calc R
C17 C 0.9998(13) 0.2453(9) 0.3751(7) 0.046(3) Uani 1 1 d .
H17A H 1.0806 0.2893 0.3744 0.069 Uiso 1 1 calc R
H17B H 0.9676 0.1930 0.3288 0.069 Uiso 1 1 calc R
H17C H 1.0150 0.2146 0.4279 0.069 Uiso 1 1 calc R
C18 C 0.9478(11) 0.3859(8) 0.4390(6) 0.036(3) Uani 1 1 d .
H18A H 0.9564 0.3539 0.4908 0.054 Uiso 1 1 calc R
H18B H 0.8861 0.4273 0.4314 0.054 Uiso 1 1 calc R
H18C H 1.0316 0.4279 0.4417 0.054 Uiso 1 1 calc R
C19 C 0.5750(9) 0.3078(6) -0.0780(5) 0.0162(18) Uani 1 1 d .
C20 C 0.5282(8) 0.2236(6) -0.1327(6) 0.0192(19) Uani 1 1 d .
C21 C 0.6091(9) 0.1920(6) -0.1668(5) 0.022(2) Uani 1 1 d .
C22 C 0.7358(10) 0.2440(7) -0.1443(6) 0.023(2) Uani 1 1 d .
C23 C 0.7760(9) 0.3288(7) -0.0882(5) 0.022(2) Uani 1 1 d .
C24 C 0.5907(8) 0.5797(6) -0.1159(5) 0.0172(18) Uani 1 1 d .
C25 C 0.5498(8) 0.6256(7) -0.1865(5) 0.0184(19) Uani 1 1 d .
C26 C 0.6340(9) 0.6627(6) -0.2273(6) 0.023(2) Uani 1 1 d .
C27 C 0.7556(10) 0.6470(7) -0.1981(6) 0.025(2) Uani 1 1 d .
C28 C 0.7892(8) 0.5994(6) -0.1271(5) 0.0163(18) Uani 1 1 d .
C29 C 0.3320(10) 0.4200(7) 0.6199(6) 0.029(2) Uani 1 1 d .
C30 C 0.6795(11) 0.4519(8) 0.6003(6) 0.035(3) Uani 1 1 d .
C31 C 0.5252(9) 0.8946(7) 0.8955(6) 0.024(2) Uani 1 1 d .
C32 C 0.9566(9) 1.1172(7) 1.0554(6) 0.023(2) Uani 1 1 d .
N1 N 0.8141(7) 0.4278(5) 0.1267(4) 0.0158(16) Uani 1 1 d .
N2 N 0.8293(7) 0.6142(5) 0.1020(4) 0.0147(15) Uani 1 1 d .
N3 N 0.6978(7) 0.3621(5) -0.0562(4) 0.0143(15) Uani 1 1 d U
N4 N 0.7105(7) 0.5670(5) -0.0856(4) 0.0180(16) Uani 1 1 d U
N5 N 0.5757(8) 0.4270(5) 0.7196(5) 0.0225(17) Uani 1 1 d .
N6 N 0.7548(8) 0.9537(6) 1.0163(5) 0.0243(18) Uani 1 1 d .
O1 O 0.8003(6) 1.0675(5) 1.1393(4) 0.0257(15) Uani 1 1 d .
O2 O 0.7215(6) 1.1309(4) 1.0012(4) 0.0237(15) Uani 1 1 d .
O3 O 0.7178(7) 0.8215(5) 0.9098(4) 0.0272(15) Uani 1 1 d .
O4 O 0.7266(7) 0.9920(5) 0.8656(4) 0.0271(15) Uani 1 1 d .
O5 O 0.8029(7) 0.4363(5) 0.7533(4) 0.0262(15) Uani 1 1 d .
O6 O 0.6504(7) 0.2846(5) 0.6702(4) 0.0274(15) Uani 1 1 d .
O7 O 0.4001(7) 0.2621(5) 0.6814(4) 0.0272(15) Uani 1 1 d .
O8 O 0.3992(7) 0.3973(5) 0.7763(4) 0.0265(15) Uani 1 1 d .
F1 F 0.8975(5) 0.3799(4) -0.0649(3) 0.0289(13) Uani 1 1 d .
F2 F 0.8179(6) 0.2164(4) -0.1741(3) 0.0288(13) Uani 1 1 d .
F3 F 0.5633(6) 0.1122(4) -0.2220(3) 0.0295(13) Uani 1 1 d .
F4 F 0.4064(5) 0.1725(4) -0.1512(3) 0.0279(13) Uani 1 1 d .
F5 F 0.5015(5) 0.3393(4) -0.0449(3) 0.0278(13) Uani 1 1 d .
F6 F 0.9063(6) 0.5840(4) -0.0962(3) 0.0299(13) Uani 1 1 d .
F7 F 0.8405(6) 0.6808(4) -0.2368(3) 0.0304(13) Uani 1 1 d .
F8 F 0.5978(6) 0.7088(4) -0.2954(3) 0.0355(15) Uani 1 1 d .
F9 F 0.4299(6) 0.6386(4) -0.2127(3) 0.0315(13) Uani 1 1 d .
F10 F 0.5110(5) 0.5454(4) -0.0755(3) 0.0296(13) Uani 1 1 d .
F11 F 0.5700(6) 0.4155(5) 0.5379(3) 0.0388(15) Uani 1 1 d .
F12 F 0.7753(7) 0.4364(6) 0.5770(4) 0.0496(18) Uani 1 1 d .
F13 F 0.6945(8) 0.5486(5) 0.6127(4) 0.0506(19) Uani 1 1 d .
F14 F 0.3335(6) 0.3859(5) 0.5482(3) 0.0435(17) Uani 1 1 d .
F15 F 0.2102(6) 0.3948(5) 0.6187(4) 0.0408(16) Uani 1 1 d .
F16 F 0.3704(7) 0.5186(4) 0.6275(4) 0.0427(17) Uani 1 1 d .
F17 F 0.4904(5) 0.9756(4) 0.9117(4) 0.0331(14) Uani 1 1 d .
F18 F 0.4664(6) 0.8620(5) 0.8163(4) 0.0391(15) Uani 1 1 d .
F19 F 0.4856(6) 0.8247(4) 0.9421(4) 0.0367(15) Uani 1 1 d .
F20 F 0.9932(6) 1.2129(4) 1.0851(4) 0.0415(16) Uani 1 1 d .
F21 F 0.9687(6) 1.1119(5) 0.9821(4) 0.0460(18) Uani 1 1 d .
F22 F 1.0339(6) 1.0701(5) 1.1051(5) 0.0470(18) Uani 1 1 d .
S1 S 0.7902(2) 1.06578(16) 1.05273(13) 0.0186(5) Uani 1 1 d .
S2 S 0.6994(2) 0.91893(16) 0.91970(14) 0.0193(5) Uani 1 1 d .
S3 S 0.4321(2) 0.36605(17) 0.70744(13) 0.0209(5) Uani 1 1 d .
S4 S 0.6793(2) 0.38902(17) 0.69407(14) 0.0213(5) Uani 1 1 d .
Pt1 Pt 0.76292(3) 0.49272(2) 0.02089(2) 0.01299(10) Uani 1 1 d .

loop_
_atom_site_aniso_label
_atom_site_aniso_U_11
_atom_site_aniso_U_22
_atom_site_aniso_U_33
_atom_site_aniso_U_23
_atom_site_aniso_U_13
_atom_site_aniso_U_12
C1 0.031(5) 0.011(4) 0.020(5) -0.005(3) 0.008(4) 0.002(4)
C2 0.028(5) 0.013(4) 0.020(5) 0.007(3) 0.004(4) 0.007(4)
C3 0.022(5) 0.018(4) 0.021(5) 0.009(4) 0.007(4) 0.008(4)
C4 0.035(6) 0.012(4) 0.011(4) 0.000(3) 0.004(4) 0.003(4)
C5 0.018(5) 0.014(4) 0.013(4) -0.001(3) 0.000(4) 0.000(3)
C6 0.024(5) 0.019(4) 0.013(4) 0.002(3) 0.009(4) 0.009(4)
C7 0.022(5) 0.012(4) 0.012(4) 0.001(3) 0.003(4) 0.005(4)
C8 0.024(5) 0.014(4) 0.016(4) 0.000(3) 0.012(4) 0.001(4)
C9 0.037(6) 0.014(4) 0.019(5) 0.005(4) 0.004(4) 0.000(4)
C10 0.033(6) 0.022(5) 0.010(4) 0.004(3) 0.005(4) 0.003(4)
C11 0.035(6) 0.012(4) 0.008(4) -0.001(3) 0.004(4) 0.000(4)
C12 0.039(6) 0.021(5) 0.024(5) -0.004(4) 0.011(5) 0.008(4)
C13 0.053(7) 0.017(5) 0.017(5) -0.003(4) -0.006(5) 0.003(5)
C14 0.047(7) 0.026(5) 0.024(5) -0.001(4) 0.016(5) -0.007(5)
C15 0.035(6) 0.016(4) 0.014(4) 0.007(3) 0.011(4) 0.006(4)
C16 0.044(7) 0.049(7) 0.027(6) 0.009(5) 0.006(5) -0.009(6)
C17 0.066(9) 0.045(7) 0.035(6) 0.018(5) 0.010(6) 0.036(6)
C18 0.047(7) 0.030(6) 0.016(5) 0.004(4) -0.005(5) 0.003(5)
C19 0.021(5) 0.018(4) 0.014(4) 0.003(3) 0.008(4) 0.009(4)
C20 0.015(5) 0.019(4) 0.022(5) 0.006(4) 0.009(4) -0.003(4)
C21 0.031(6) 0.013(4) 0.017(4) 0.007(3) 0.006(4) 0.001(4)
C22 0.032(6) 0.020(5) 0.023(5) 0.007(4) 0.010(4) 0.019(4)
C23 0.027(5) 0.022(5) 0.014(4) 0.010(4) 0.004(4) 0.003(4)
C24 0.017(5) 0.021(4) 0.011(4) -0.003(3) 0.000(4) 0.006(4)
C25 0.011(4) 0.027(5) 0.020(4) -0.002(4) 0.006(4) 0.011(4)
C26 0.028(5) 0.012(4) 0.022(5) 0.004(4) -0.002(4) 0.007(4)
C27 0.041(6) 0.013(4) 0.019(5) 0.003(4) 0.015(4) -0.003(4)
C28 0.013(4) 0.009(4) 0.021(4) 0.000(3) -0.002(4) 0.005(3)
C29 0.038(6) 0.027(5) 0.018(5) 0.005(4) 0.007(4) 0.004(5)
C30 0.042(7) 0.032(6) 0.025(5) 0.004(4) 0.011(5) -0.003(5)
C31 0.022(5) 0.020(5) 0.027(5) 0.002(4) 0.000(4) 0.009(4)
C32 0.012(5) 0.022(5) 0.024(5) -0.001(4) -0.006(4) 0.000(4)
N1 0.026(4) 0.013(4) 0.007(3) 0.002(3) 0.003(3) 0.008(3)
N2 0.020(4) 0.020(4) 0.012(3) 0.004(3) 0.011(3) 0.010(3)
N3 0.021(3) 0.015(3) 0.012(3) 0.007(2) 0.012(3) 0.006(3)
N4 0.028(4) 0.016(3) 0.008(3) 0.000(2) 0.011(3) -0.005(3)
N5 0.025(4) 0.014(4) 0.024(4) -0.001(3) 0.007(3) -0.003(3)
N6 0.036(5) 0.015(4) 0.017(4) 0.003(3) -0.001(3) 0.012(3)
O1 0.030(4) 0.027(4) 0.016(3) -0.002(3) 0.003(3) 0.005(3)
O2 0.032(4) 0.017(3) 0.022(3) 0.005(3) 0.004(3) 0.013(3)
O3 0.033(4) 0.017(3) 0.029(4) -0.001(3) 0.004(3) 0.010(3)
O4 0.036(4) 0.022(3) 0.023(3) 0.005(3) 0.011(3) 0.007(3)
O5 0.029(4) 0.028(4) 0.017(3) -0.003(3) 0.003(3) 0.007(3)
O6 0.031(4) 0.018(3) 0.028(4) -0.002(3) 0.005(3) 0.003(3)
O7 0.032(4) 0.018(3) 0.023(3) -0.001(3) 0.003(3) 0.000(3)
O8 0.032(4) 0.032(4) 0.017(3) 0.006(3) 0.008(3) 0.011(3)
F1 0.028(3) 0.032(3) 0.025(3) 0.001(2) 0.006(2) 0.009(3)
F2 0.036(3) 0.029(3) 0.024(3) -0.001(2) 0.007(3) 0.017(3)
F3 0.041(3) 0.016(3) 0.020(3) -0.005(2) -0.003(2) 0.005(2)
F4 0.027(3) 0.021(3) 0.029(3) 0.003(2) 0.005(2) -0.001(2)
F5 0.027(3) 0.028(3) 0.028(3) -0.003(2) 0.011(3) 0.005(2)
F6 0.034(3) 0.028(3) 0.023(3) 0.001(2) 0.007(3) 0.003(3)
F7 0.037(3) 0.029(3) 0.025(3) 0.007(2) 0.014(3) 0.002(3)
F8 0.048(4) 0.031(3) 0.023(3) 0.016(2) 0.004(3) 0.011(3)
F9 0.036(3) 0.026(3) 0.031(3) 0.006(2) 0.005(3) 0.015(3)
F10 0.030(3) 0.036(3) 0.026(3) 0.006(2) 0.006(3) 0.016(3)
F11 0.045(4) 0.044(4) 0.017(3) 0.004(3) -0.001(3) 0.004(3)
F12 0.049(4) 0.072(5) 0.035(4) 0.008(3) 0.026(3) 0.012(4)
F13 0.080(5) 0.026(3) 0.038(4) 0.013(3) 0.019(4) 0.001(3)
F14 0.051(4) 0.062(4) 0.014(3) 0.008(3) 0.002(3) 0.021(3)
F15 0.031(4) 0.054(4) 0.039(4) 0.016(3) 0.014(3) 0.011(3)
F16 0.055(4) 0.025(3) 0.038(4) 0.015(3) 0.000(3) 0.014(3)
F17 0.022(3) 0.033(3) 0.044(4) -0.001(3) 0.011(3) 0.009(3)
F18 0.036(4) 0.043(4) 0.028(3) -0.003(3) 0.000(3) 0.004(3)
F19 0.029(3) 0.032(3) 0.047(4) 0.012(3) 0.016(3) 0.001(3)
F20 0.030(3) 0.022(3) 0.064(4) -0.015(3) 0.011(3) 0.000(3)
F21 0.039(4) 0.058(4) 0.041(4) -0.007(3) 0.030(3) -0.011(3)
F22 0.021(3) 0.039(4) 0.074(5) 0.019(3) 0.001(3) 0.014(3)
S1 0.0219(12) 0.0145(10) 0.0179(11) 0.0014(8) 0.0037(9) 0.0057(9)
S2 0.0218(12) 0.0158(11) 0.0192(11) 0.0003(8) 0.0055(9) 0.0046(9)
S3 0.0249(13) 0.0194(11) 0.0157(11) 0.0036(9) 0.0036(9) 0.0050(9)
S4 0.0265(13) 0.0192(11) 0.0161(11) 0.0006(9) 0.0071(9) 0.0018(9)
Pt1 0.01715(18) 0.01152(16) 0.00803(16) 0.00038(11) 0.00184(12) 0.00273(12)

loop_
_atom_type_symbol
_atom_type_description
_atom_type_scat_dispersion_real
_atom_type_scat_dispersion_imag
_atom_type_scat_source
C C 0.0033 0.0016 'International Tables Vol C Tables 4.2.6.8 and 6.1.1.4'
H H 0.0000 0.0000 'International Tables Vol C Tables 4.2.6.8 and 6.1.1.4'
N N 0.0061 0.0033 'International Tables Vol C Tables 4.2.6.8 and 6.1.1.4'
O O 0.0106 0.0060 'International Tables Vol C Tables 4.2.6.8 and 6.1.1.4'
F F 0.0171 0.0103 'International Tables Vol C Tables 4.2.6.8 and 6.1.1.4'
S S 0.1246 0.1234 'International Tables Vol C Tables 4.2.6.8 and 6.1.1.4'
Pt Pt -1.7033 8.3905 'International Tables Vol C Tables 4.2.6.8 and 6.1.1.4'

loop_
_geom_angle_atom_site_label_1
_geom_angle_atom_site_label_2
_geom_angle_atom_site_label_3
_geom_angle
N1 C1 C2 121.5(8)
N1 C1 H1 119.2
C2 C1 H1 119.2
C1 C2 C3 120.7(8)
C1 C2 H2 119.7
C3 C2 H2 119.7
C2 C3 C4 116.4(8)
C2 C3 C15 120.0(8)
C4 C3 C15 123.5(8)
C5 C4 C3 120.9(8)
C5 C4 H4 119.5
C3 C4 H4 119.5
N1 C5 C4 121.0(8)
N1 C5 C6 114.6(7)
C4 C5 C6 124.4(8)
N2 C6 C7 121.5(8)
N2 C6 C5 113.9(7)
C7 C6 C5 124.6(8)
C6 C7 C8 121.9(8)
C6 C7 H7 119.1
C8 C7 H7 119.1
C7 C8 C9 115.9(8)
C7 C8 C11 123.0(8)
C9 C8 C11 121.0(8)
C10 C9 C8 120.4(8)
C10 C9 H9 119.8
C8 C9 H9 119.8
N2 C10 C9 122.5(8)
N2 C10 H10 118.7
C9 C10 H10 118.7
C8 C11 C14 110.4(8)
C8 C11 C13 111.9(7)
C14 C11 C13 110.0(8)
C8 C11 C12 108.1(8)
C14 C11 C12 109.0(8)
C13 C11 C12 107.4(8)
C11 C12 H12A 109.5
C11 C12 H12B 109.5
H12A C12 H12B 109.5
C11 C12 H12C 109.5
H12A C12 H12C 109.5
H12B C12 H12C 109.5
C11 C13 H13A 109.5
C11 C13 H13B 109.5
H13A C13 H13B 109.5
C11 C13 H13C 109.5
H13A C13 H13C 109.5
H13B C13 H13C 109.5
C11 C14 H14A 109.5
C11 C14 H14B 109.5
H14A C14 H14B 109.5
C11 C14 H14C 109.5
H14A C14 H14C 109.5
H14B C14 H14C 109.5
C18 C15 C16 107.2(9)
C18 C15 C17 109.8(9)
C16 C15 C17 111.0(9)
C18 C15 C3 112.0(7)
C16 C15 C3 108.2(8)
C17 C15 C3 108.7(8)
C15 C16 H16A 109.5
C15 C16 H16B 109.5
H16A C16 H16B 109.5
C15 C16 H16C 109.5
H16A C16 H16C 109.5
H16B C16 H16C 109.5
C15 C17 H17A 109.5
C15 C17 H17B 109.5
H17A C17 H17B 109.5
C15 C17 H17C 109.5
H17A C17 H17C 109.5
H17B C17 H17C 109.5
C15 C18 H18A 109.5
C15 C18 H18B 109.5
H18A C18 H18B 109.5
C15 C18 H18C 109.5
H18A C18 H18C 109.5
H18B C18 H18C 109.5
F5 C19 N3 116.6(7)
F5 C19 C20 120.8(8)
N3 C19 C20 122.7(8)
F4 C20 C19 119.9(8)
F4 C20 C21 120.8(8)
C19 C20 C21 119.3(8)
F3 C21 C22 120.6(9)
F3 C21 C20 119.6(8)
C22 C21 C20 119.7(8)
F2 C22 C21 122.3(8)
F2 C22 C23 120.3(9)
C21 C22 C23 117.4(9)
F1 C23 N3 117.6(8)
F1 C23 C22 118.8(9)
N3 C23 C22 123.6(9)
F10 C24 N4 117.9(7)
F10 C24 C25 119.8(8)
N4 C24 C25 122.3(8)
F9 C25 C24 119.6(8)
F9 C25 C26 120.8(8)
C24 C25 C26 119.5(8)
F8 C26 C25 121.0(8)
F8 C26 C27 120.4(9)
C25 C26 C27 118.5(8)
F7 C27 C28 120.9(9)
F7 C27 C26 120.5(8)
C28 C27 C26 118.5(9)
N4 C28 F6 116.3(7)
N4 C28 C27 123.4(8)
F6 C28 C27 120.4(8)
F14 C29 F16 108.7(8)
F14 C29 F15 107.9(8)
F16 C29 F15 108.1(9)
F14 C29 S3 111.6(7)
F16 C29 S3 111.4(7)
F15 C29 S3 109.0(6)
F13 C30 F11 108.2(9)
F13 C30 F12 108.7(9)
F11 C30 F12 107.7(9)
F13 C30 S4 111.9(7)
F11 C30 S4 110.9(7)
F12 C30 S4 109.3(8)
F18 C31 F17 109.5(7)
F18 C31 F19 108.7(8)
F17 C31 F19 107.0(8)
F18 C31 S2 109.4(7)
F17 C31 S2 111.8(6)
F19 C31 S2 110.4(6)
F21 C32 F22 108.7(9)
F21 C32 F20 108.3(8)
F22 C32 F20 108.1(7)
F21 C32 S1 112.9(6)
F22 C32 S1 110.2(7)
F20 C32 S1 108.5(7)
C1 N1 C5 119.3(7)
C1 N1 Pt1 125.1(6)
C5 N1 Pt1 115.4(5)
C10 N2 C6 117.7(7)
C10 N2 Pt1 127.2(6)
C6 N2 Pt1 115.2(5)
C23 N3 C19 117.2(7)
C23 N3 Pt1 120.9(6)
C19 N3 Pt1 121.8(6)
C28 N4 C24 117.8(7)
C28 N4 Pt1 122.6(6)
C24 N4 Pt1 119.6(6)
S4 N5 S3 127.1(5)
S1 N6 S2 123.7(5)
O2 S1 O1 118.4(4)
O2 S1 N6 116.4(4)
O1 S1 N6 108.5(4)
O2 S1 C32 102.5(4)
O1 S1 C32 104.2(4)
N6 S1 C32 105.1(5)
O4 S2 O3 120.2(4)
O4 S2 N6 116.6(4)
O3 S2 N6 107.5(4)
O4 S2 C31 104.2(4)
O3 S2 C31 102.7(4)
N6 S2 C31 103.1(5)
O7 S3 O8 119.0(4)
O7 S3 N5 116.5(4)
O8 S3 N5 107.8(4)
O7 S3 C29 104.7(4)
O8 S3 C29 102.8(4)
N5 S3 C29 104.0(4)
O6 S4 O5 118.9(4)
O6 S4 N5 116.5(4)
O5 S4 N5 107.5(4)
O6 S4 C30 106.1(5)
O5 S4 C30 103.2(5)
N5 S4 C30 102.4(5)
N1 Pt1 N2 80.8(3)
N1 Pt1 N3 95.4(3)
N2 Pt1 N3 176.3(3)
N1 Pt1 N4 177.1(3)
N2 Pt1 N4 96.3(3)
N3 Pt1 N4 87.4(3)

loop_
_geom_bond_atom_site_label_1
_geom_bond_atom_site_label_2
_geom_bond_distance
C1 N1 1.341(11)
C1 C2 1.391(12)
C1 H1 0.9500
C2 C3 1.394(13)
C2 H2 0.9500
C3 C4 1.394(12)
C3 C15 1.533(11)
C4 C5 1.391(12)
C4 H4 0.9500
C5 N1 1.352(11)
C5 C6 1.474(12)
C6 N2 1.367(11)
C6 C7 1.371(12)
C7 C8 1.394(12)
C7 H7 0.9500
C8 C9 1.397(12)
C8 C11 1.518(11)
C9 C10 1.389(13)
C9 H9 0.9500
C10 N2 1.349(11)
C10 H10 0.9500
C11 C14 1.526(13)
C11 C13 1.527(12)
C11 C12 1.556(14)
C12 H12A 0.9800
C12 H12B 0.9800
C12 H12C 0.9800
C13 H13A 0.9800
C13 H13B 0.9800
C13 H13C 0.9800
C14 H14A 0.9800
C14 H14B 0.9800
C14 H14C 0.9800
C15 C18 1.516(13)
C15 C16 1.523(14)
C15 C17 1.532(14)
C16 H16A 0.9800
C16 H16B 0.9800
C16 H16C 0.9800
C17 H17A 0.9800
C17 H17B 0.9800
C17 H17C 0.9800
C18 H18A 0.9800
C18 H18B 0.9800
C18 H18C 0.9800
C19 F5 1.294(10)
C19 N3 1.348(11)
C19 C20 1.370(12)
C20 F4 1.331(10)
C20 C21 1.378(13)
C21 F3 1.330(10)
C21 C22 1.374(14)
C22 F2 1.318(11)
C22 C23 1.396(13)
C23 F1 1.321(11)
C23 N3 1.340(12)
C24 F10 1.318(11)
C24 N4 1.341(12)
C24 C25 1.362(12)
C25 F9 1.342(10)
C25 C26 1.370(13)
C26 F8 1.324(10)
C26 C27 1.374(14)
C27 F7 1.340(11)
C27 C28 1.371(12)
C28 N4 1.317(12)
C28 F6 1.328(10)
C29 F14 1.315(12)
C29 F16 1.323(11)
C29 F15 1.337(12)
C29 S3 1.839(10)
C30 F13 1.314(12)
C30 F11 1.330(12)
C30 F12 1.332(13)
C30 S4 1.830(10)
C31 F18 1.319(11)
C31 F17 1.324(11)
C31 F19 1.347(11)
C31 S2 1.830(10)
C32 F21 1.305(12)
C32 F22 1.306(11)
C32 F20 1.332(11)
C32 S1 1.842(10)
N1 Pt1 1.998(7)
N2 Pt1 1.999(7)
N3 Pt1 2.060(7)
N4 Pt1 2.080(7)
N5 S4 1.569(8)
N5 S3 1.596(8)
N6 S1 1.574(8)
N6 S2 1.585(8)
O1 S1 1.445(7)
O2 S1 1.443(6)
O3 S2 1.426(6)
O4 S2 1.425(7)
O5 S4 1.433(7)
O6 S4 1.428(7)
O7 S3 1.427(7)
O8 S3 1.435(7)

loop_
_platon_squeeze_void_nr
_platon_squeeze_void_average_x
_platon_squeeze_void_average_y
_platon_squeeze_void_average_z
_platon_squeeze_void_volume
_platon_squeeze_void_count_electrons
_platon_squeeze_void_content
1 -0.039 0.000 0.500 364 216 ' '
